data_4000527
_journal_name_full 'Chemistry of Materials'
_journal_paper_doi 10.1021/cm050412c
_journal_year 2005
_chemical_formula_sum 'Ag Se27 Ti6 Tl5'
_chemical_name_common 'Thallium Silver Titanium Selenide'
_space_group_IT_number 159
_symmetry_cell_setting trigonal
_symmetry_space_group_name_Hall 'P 3 -2c'
_symmetry_space_group_name_H-M 'P 3 1 c'
_cell_angle_alpha 90.00
_cell_angle_beta 90.00
_cell_angle_gamma 120.00
_cell_formula_units_Z 2
_cell_length_a 12.951(4)
_cell_length_b 12.951(4)
_cell_length_c 13.821(6)
_cell_measurement_temperature 175(5)
_cell_volume 2007.6(12)
_diffrn_ambient_temperature 175(5)
_exptl_crystal_density_diffrn 5.871
_cod_depositor_comments
;
The following automatic conversions were performed:
'_symmetry_cell_setting' value 'Trigonal' changed to 'trigonal' according
to '/home/saulius/struct/CIF-dictionaries/cif_core.dic' dictionary named
'cif_core.dic' version 2.4.1 from 2010-06-29.

Automatic conversion script
Id: cif_fix_enum 1527 2010-12-29 10:47:43Z saulius 
;
_cod_database_code 4000527

loop_
_symmetry_equiv_pos_as_xyz
'x, y, z'
'-y, x-y, z'
'y, x, z+1/2'
'-x+y, -x, z'
'-x, -x+y, z+1/2'
'x-y, -y, z+1/2'

loop_
_atom_site_label
_atom_site_type_symbol
_atom_site_fract_x
_atom_site_fract_y
_atom_site_fract_z
_atom_site_U_iso_or_equiv
_atom_site_adp_type
_atom_site_occupancy
_atom_site_symmetry_multiplicity
_atom_site_calc_flag
_atom_site_refinement_flags
_atom_site_disorder_assembly
_atom_site_disorder_group
Tl1 Tl 0.32390(8) 0.37883(7) 0.26376(6) 0.0291(2) Uani 1 1 d . . .
Tl2 Tl 0.3333 0.6667 0.07360(9) 0.0220(3) Uani 1 3 d S . .
Tl3 Tl 0.3333 0.6667 0.44151(11) 0.0390(4) Uani 1 3 d S . .
Ag1 Ag 0.0000 0.0000 0.0139(2) 0.0199(5) Uani 1 3 d S . .
Ti1 Ti 0.0143(3) 0.3488(3) 0.3956(2) 0.0107(7) Uani 1 1 d . . .
Ti2 Ti 0.0096(3) 0.3376(3) 0.1357(2) 0.0107(6) Uani 1 1 d . . .
Se1 Se 0.98230(17) 0.48563(16) 0.02022(14) 0.0144(4) Uani 1 1 d . . .
Se2 Se 0.10267(16) 0.20762(16) 0.12546(13) 0.0125(4) Uani 1 1 d . . .
Se3 Se 0.08575(17) 0.19709(17) 0.38882(13) 0.0148(4) Uani 1 1 d . . .
Se4 Se 0.14455(16) 0.48344(15) 0.26212(11) 0.0113(4) Uani 1 1 d . . .
Se5 Se 0.16769(16) 0.36438(16) 0.01309(13) 0.0114(4) Uani 1 1 d . . .
Se6 Se 0.32649(17) 0.12694(15) 0.26501(12) 0.0130(4) Uani 1 1 d . . .
Se7 Se 0.34700(16) 0.16500(16) 0.00927(12) 0.0126(4) Uani 1 1 d . . .
Se8 Se 0.13097(16) 0.55727(16) 0.89851(13) 0.0142(4) Uani 1 1 d . . .
Se9 Se 0.50867(17) 0.19311(16) 0.18211(13) 0.0172(5) Uani 1 1 d . . .
